data_4312205
loop_
_publ_author_name
'Szeman Ng'
'Joseph W. Ziller'
'Patrick J. Farmer'

_publ_section_title
;
 Multiple Pathways for the Oxygenation of a Ruthenium(II) Dithiocarbamate
 Complex: S-Oxygenation and S-Extrusion
;
_journal_name_full 'Inorganic Chemistry'
_journal_page_first 8301
_journal_page_last 8309
_journal_paper_doi 10.1021/ic048661a
_journal_volume 43
_journal_year 2004
_chemical_formula_sum 'C24 H24.5 F6 N5 O1.25 P Ru S2'
_chemical_formula_weight 713.15
_chemical_name_systematic
; 
 ? 
;
_space_group_IT_number 2
_symmetry_cell_setting triclinic
_symmetry_space_group_name_Hall '-P 1'
_symmetry_space_group_name_H-M 'P -1'
_atom_sites_solution_hydrogens geom
_atom_sites_solution_primary direct
_atom_sites_solution_secondary difmap
_audit_creation_method SHELXTL
_cell_angle_alpha 69.104(9)
_cell_angle_beta 63.934(9)
_cell_angle_gamma 75.498(9)
_cell_formula_units_Z 4
_cell_length_a 14.071(8)
_cell_length_b 15.545(9)
_cell_length_c 15.683(9)
_cell_measurement_temperature 163(2)
_cell_volume 2861(3)
_computing_cell_refinement 'Bruker SMART/SAINT'
_computing_data_collection 'Bruker SMART'
_computing_data_reduction 'Bruker SAINT'
_computing_molecular_graphics 'Bruker SHELXTL'
_computing_publication_material 'Bruker SHELXTL'
_computing_structure_refinement 'Bruker SHELXTL'
_computing_structure_solution 'Bruker SHELXTL'
_diffrn_ambient_temperature 163(2)
_diffrn_measured_fraction_theta_full 0.991
_diffrn_measured_fraction_theta_max 0.991
_diffrn_measurement_device_type 'CCD area detector'
_diffrn_measurement_method 'omega scans'
_diffrn_radiation_monochromator graphite
_diffrn_radiation_source 'sealed tube'
_diffrn_radiation_type MoK\a
_diffrn_radiation_wavelength 0.71073
_diffrn_reflns_av_R_equivalents 0.0727
_diffrn_reflns_av_sigmaI/netI 0.1065
_diffrn_reflns_limit_h_max 15
_diffrn_reflns_limit_h_min -15
_diffrn_reflns_limit_k_max 17
_diffrn_reflns_limit_k_min -17
_diffrn_reflns_limit_l_max 17
_diffrn_reflns_limit_l_min -17
_diffrn_reflns_number 20509
_diffrn_reflns_theta_full 23.26
_diffrn_reflns_theta_max 23.26
_diffrn_reflns_theta_min 1.41
_diffrn_standards_decay_% '< 1.0'
_diffrn_standards_interval_count 'initial 50 frames recollected'
_diffrn_standards_number '50 frames'
_exptl_absorpt_coefficient_mu 0.818
_exptl_absorpt_correction_T_max 0.8940
_exptl_absorpt_correction_T_min 0.8405
_exptl_absorpt_correction_type multi-scan
_exptl_absorpt_process_details 'Bruker SADABS'
_exptl_crystal_colour Dark_Red
_exptl_crystal_density_diffrn 1.656
_exptl_crystal_density_meas -110
_exptl_crystal_density_method 'not measured'
_exptl_crystal_description Plate
_exptl_crystal_F_000 1434
_exptl_crystal_size_max 0.22
_exptl_crystal_size_mid 0.20
_exptl_crystal_size_min 0.14
_refine_diff_density_max 1.516
_refine_diff_density_min -1.809
_refine_diff_density_rms 0.189
_refine_ls_extinction_method none
_refine_ls_goodness_of_fit_ref 1.071
_refine_ls_hydrogen_treatment constr
_refine_ls_matrix_type full
_refine_ls_number_parameters 498
_refine_ls_number_reflns 8155
_refine_ls_number_restraints 0
_refine_ls_restrained_S_all 1.071
_refine_ls_R_factor_all 0.1478
_refine_ls_R_factor_gt 0.0897
_refine_ls_shift/su_max 0.000
_refine_ls_shift/su_mean 0.000
_refine_ls_structure_factor_coef Fsqd
_refine_ls_weighting_details 'calc w=1/[\s^2^(Fo^2^)+(0.1243P)^2^+25.4952P] where P=(Fo^2^+2Fc^2^)/3'
_refine_ls_weighting_scheme calc
_refine_ls_wR_factor_gt 0.2269
_refine_ls_wR_factor_ref 0.2636
_reflns_number_gt 4973
_reflns_number_total 8155
_reflns_threshold_expression >2sigma(I)
_cod_data_source_file ic048661asi20040923_114647.cif
_cod_data_source_block pjf28
_cod_depositor_comments
;
The following automatic conversions were performed:
'_symmetry_cell_setting' value 'Triclinic' changed to 'triclinic'
according to '/home/saulius/struct/CIF-dictionaries/cif_core.dic'
dictionary named 'cif_core.dic' version 2.4.1 from 2010-06-29.

Automatic conversion script
Id: cif_fix_enum 1527 2010-12-29 10:47:43Z saulius 
;
_cod_original_formula_sum 'C24 H24.50 F6 N5 O1.25 P Ru S2'
_cod_database_code 4312205

loop_
_symmetry_equiv_pos_as_xyz
'x, y, z'
'-x, -y, -z'

loop_
_atom_site_label
_atom_site_type_symbol
_atom_site_fract_x
_atom_site_fract_y
_atom_site_fract_z
_atom_site_U_iso_or_equiv
_atom_site_adp_type
_atom_site_occupancy
_atom_site_symmetry_multiplicity
_atom_site_calc_flag
_atom_site_refinement_flags
_atom_site_disorder_assembly
_atom_site_disorder_group
Ru1 Ru 0.28081(8) 0.40501(7) 0.24720(7) 0.0314(3) Uani 1 1 d . . .
S1 S 0.1111(3) 0.3737(2) 0.2803(2) 0.0383(9) Uani 1 1 d . . .
S2 S 0.2669(3) 0.2847(2) 0.1239(2) 0.0415(9) Uani 1 1 d . . .
O1 O 0.3448(7) 0.3211(6) 0.1490(6) 0.040(2) Uani 1 1 d . . .
N1 N 0.4308(8) 0.4389(7) 0.2064(7) 0.032(3) Uani 1 1 d . . .
N2 N 0.2854(8) 0.5235(7) 0.1291(7) 0.035(3) Uani 1 1 d . . .
N3 N 0.2158(9) 0.4684(7) 0.3571(7) 0.036(3) Uani 1 1 d . . .
N4 N 0.2873(7) 0.2949(7) 0.3628(7) 0.029(2) Uani 1 1 d . . .
N5 N 0.0594(10) 0.2939(8) 0.1845(8) 0.046(3) Uani 1 1 d . . .
C1 C 0.5003(10) 0.3974(10) 0.2475(10) 0.037(3) Uiso 1 1 d . . .
H1A H 0.4817 0.3435 0.3020 0.045 Uiso 1 1 calc R . .
C2 C 0.5981(11) 0.4262(10) 0.2178(10) 0.045(4) Uiso 1 1 d . . .
H2A H 0.6451 0.3935 0.2504 0.054 Uiso 1 1 calc R . .
C3 C 0.6242(12) 0.5033(11) 0.1398(11) 0.052(4) Uiso 1 1 d . . .
H3A H 0.6907 0.5252 0.1178 0.062 Uiso 1 1 calc R . .
C4 C 0.5572(11) 0.5498(10) 0.0926(10) 0.039(3) Uiso 1 1 d . . .
H4A H 0.5774 0.6031 0.0376 0.047 Uiso 1 1 calc R . .
C5 C 0.4575(10) 0.5187(9) 0.1254(9) 0.034(3) Uiso 1 1 d . . .
C6 C 0.3779(10) 0.5623(9) 0.0828(9) 0.033(3) Uiso 1 1 d . . .
C7 C 0.3943(12) 0.6410(10) -0.0006(10) 0.043(3) Uiso 1 1 d . . .
H7A H 0.4595 0.6678 -0.0329 0.052 Uiso 1 1 calc R . .
C8 C 0.3123(11) 0.6778(11) -0.0335(11) 0.047(4) Uiso 1 1 d . . .
H8A H 0.3221 0.7298 -0.0904 0.057 Uiso 1 1 calc R . .
C9 C 0.2179(12) 0.6415(11) 0.0133(11) 0.050(4) Uiso 1 1 d . . .
H9A H 0.1610 0.6686 -0.0083 0.060 Uiso 1 1 calc R . .
C10 C 0.2075(12) 0.5629(10) 0.0944(10) 0.045(4) Uiso 1 1 d . . .
H10A H 0.1425 0.5359 0.1267 0.054 Uiso 1 1 calc R . .
C11 C 0.1712(11) 0.5566(10) 0.3485(11) 0.045(4) Uiso 1 1 d . . .
H11A H 0.1752 0.5954 0.2848 0.054 Uiso 1 1 calc R . .
C12 C 0.1196(12) 0.5937(11) 0.4277(10) 0.050(4) Uiso 1 1 d . . .
H12A H 0.0887 0.6564 0.4193 0.060 Uiso 1 1 calc R . .
C13 C 0.1149(12) 0.5356(10) 0.5201(11) 0.050(4) Uiso 1 1 d . . .
H13A H 0.0800 0.5589 0.5761 0.060 Uiso 1 1 calc R . .
C14 C 0.1592(11) 0.4461(11) 0.5317(11) 0.048(4) Uiso 1 1 d . . .
H14A H 0.1566 0.4070 0.5949 0.058 Uiso 1 1 calc R . .
C15 C 0.2095(10) 0.4123(9) 0.4474(9) 0.035(3) Uiso 1 1 d . . .
C16 C 0.2544(10) 0.3164(9) 0.4518(9) 0.034(3) Uiso 1 1 d . . .
C17 C 0.2640(13) 0.2486(12) 0.5361(13) 0.062(5) Uiso 1 1 d . . .
H17A H 0.2423 0.2640 0.5959 0.075 Uiso 1 1 calc R . .
C18 C 0.3058(13) 0.1583(13) 0.5310(13) 0.066(5) Uiso 1 1 d . . .
H18A H 0.3131 0.1116 0.5872 0.079 Uiso 1 1 calc R . .
C19 C 0.3364(12) 0.1373(11) 0.4432(10) 0.048(4) Uiso 1 1 d . . .
H19A H 0.3618 0.0756 0.4393 0.058 Uiso 1 1 calc R . .
C20 C 0.3293(11) 0.2062(10) 0.3629(10) 0.041(3) Uiso 1 1 d . . .
H20A H 0.3559 0.1913 0.3022 0.049 Uiso 1 1 calc R . .
C21 C 0.1385(10) 0.3159(9) 0.1968(9) 0.029(3) Uiso 1 1 d . . .
C22 C 0.0858(14) 0.2390(12) 0.1157(12) 0.065(5) Uiso 1 1 d . . .
H22A H 0.1631 0.2232 0.0872 0.098 Uiso 1 1 calc R . .
H22B H 0.0607 0.2753 0.0626 0.098 Uiso 1 1 calc R . .
H22C H 0.0511 0.1819 0.1516 0.098 Uiso 1 1 calc R . .
C23 C -0.0547(12) 0.3258(12) 0.2376(12) 0.059(4) Uiso 1 1 d . . .
H23A H -0.0592 0.3609 0.2805 0.088 Uiso 1 1 calc R . .
H23B H -0.0945 0.2719 0.2779 0.088 Uiso 1 1 calc R . .
H23C H -0.0852 0.3655 0.1892 0.088 Uiso 1 1 calc R . .
Ru2 Ru 0.26247(8) 0.90934(7) 0.23783(7) 0.0305(3) Uani 1 1 d . . .
S3 S 0.2458(3) 0.7977(3) 0.3909(2) 0.0405(9) Uani 1 1 d . . .
S4 S 0.4099(3) 0.7155(3) 0.2323(3) 0.0432(9) Uani 1 1 d . . .
O2 O 0.3672(7) 0.8089(7) 0.1689(7) 0.043(2) Uani 1 1 d . . .
N6 N 0.2920(9) 1.0067(8) 0.1000(8) 0.044(3) Uani 1 1 d . . .
N7 N 0.3890(9) 0.9674(9) 0.2240(8) 0.047(3) Uani 1 1 d . . .
N8 N 0.1415(8) 0.9948(7) 0.3085(7) 0.033(3) Uani 1 1 d . . .
N9 N 0.1365(8) 0.8668(7) 0.2391(7) 0.028(2) Uani 1 1 d . . .
N10 N 0.3608(11) 0.6343(9) 0.4225(9) 0.055(4) Uani 1 1 d . . .
C24 C 0.2384(13) 1.0271(11) 0.0425(11) 0.052(4) Uiso 1 1 d . . .
H24A H 0.1801 0.9933 0.0650 0.062 Uiso 1 1 calc R . .
C25 C 0.2606(13) 1.0930(12) -0.0465(12) 0.062(4) Uiso 1 1 d . . .
H25A H 0.2205 1.1054 -0.0857 0.074 Uiso 1 1 calc R . .
C26 C 0.3448(16) 1.1401(14) -0.0754(15) 0.081(6) Uiso 1 1 d . . .
H26A H 0.3616 1.1876 -0.1365 0.097 Uiso 1 1 calc R . .
C27 C 0.4050(15) 1.1240(13) -0.0240(13) 0.068(5) Uiso 1 1 d . . .
H27A H 0.4644 1.1573 -0.0491 0.082 Uiso 1 1 calc R . .
C28 C 0.3779(12) 1.0556(11) 0.0695(11) 0.052(4) Uiso 1 1 d . . .
C29 C 0.4287(13) 1.0346(11) 0.1356(12) 0.053(4) Uiso 1 1 d . . .
C30 C 0.5165(14) 1.0823(13) 0.1153(14) 0.070(5) Uiso 1 1 d . . .
H30A H 0.5470 1.1275 0.0544 0.084 Uiso 1 1 calc R . .
C31 C 0.5507(17) 1.0584(15) 0.1878(15) 0.088(6) Uiso 1 1 d . . .
H31A H 0.6058 1.0907 0.1770 0.105 Uiso 1 1 calc R . .
C32 C 0.5175(14) 0.9965(13) 0.2706(13) 0.070(5) Uiso 1 1 d . . .
H32A H 0.5493 0.9828 0.3169 0.084 Uiso 1 1 calc R . .
C33 C 0.4293(13) 0.9467(12) 0.2931(12) 0.057(4) Uiso 1 1 d . . .
H33A H 0.4017 0.9013 0.3546 0.069 Uiso 1 1 calc R . .
C34 C 0.1537(11) 1.0608(9) 0.3427(10) 0.041(3) Uiso 1 1 d . . .
H34A H 0.2227 1.0687 0.3335 0.050 Uiso 1 1 calc R . .
C35 C 0.0655(11) 1.1151(10) 0.3903(10) 0.041(3) Uiso 1 1 d . . .
H35A H 0.0742 1.1607 0.4129 0.049 Uiso 1 1 calc R . .
C36 C -0.0340(11) 1.1033(10) 0.4046(10) 0.043(4) Uiso 1 1 d . . .
H36A H -0.0941 1.1398 0.4388 0.052 Uiso 1 1 calc R . .
C37 C -0.0484(11) 1.0401(9) 0.3707(9) 0.036(3) Uiso 1 1 d . . .
H37A H -0.1175 1.0324 0.3800 0.043 Uiso 1 1 calc R . .
C38 C 0.0435(9) 0.9859(8) 0.3209(8) 0.027(3) Uiso 1 1 d . . .
C39 C 0.0390(10) 0.9140(9) 0.2823(9) 0.033(3) Uiso 1 1 d . . .
C40 C -0.0540(12) 0.8984(10) 0.2801(10) 0.045(4) Uiso 1 1 d . . .
H40A H -0.1199 0.9339 0.3061 0.054 Uiso 1 1 calc R . .
C41 C -0.0482(13) 0.8304(11) 0.2395(11) 0.058(4) Uiso 1 1 d . . .
H41A H -0.1104 0.8170 0.2393 0.069 Uiso 1 1 calc R . .
C42 C 0.0500(11) 0.7824(10) 0.1993(10) 0.047(4) Uiso 1 1 d . . .
H42A H 0.0557 0.7362 0.1704 0.056 Uiso 1 1 calc R . .
C43 C 0.1401(10) 0.8016(9) 0.2011(9) 0.033(3) Uiso 1 1 d . . .
H43A H 0.2064 0.7670 0.1743 0.040 Uiso 1 1 calc R . .
C44 C 0.3412(11) 0.7084(10) 0.3572(10) 0.038(3) Uiso 1 1 d . . .
C45 C 0.3172(14) 0.6271(12) 0.5284(12) 0.066(5) Uiso 1 1 d . . .
H45A H 0.2664 0.6817 0.5409 0.099 Uiso 1 1 calc R . .
H45B H 0.3752 0.6237 0.5485 0.099 Uiso 1 1 calc R . .
H45C H 0.2808 0.5711 0.5666 0.099 Uiso 1 1 calc R . .
C46 C 0.4390(14) 0.5582(13) 0.3901(13) 0.073(5) Uiso 1 1 d . . .
H46A H 0.4626 0.5709 0.3184 0.109 Uiso 1 1 calc R . .
H46B H 0.4064 0.5001 0.4239 0.109 Uiso 1 1 calc R . .
H46C H 0.5004 0.5528 0.4064 0.109 Uiso 1 1 calc R . .
P1 P 0.8537(4) 0.6275(3) 0.1828(3) 0.0519(11) Uani 1 1 d . . .
F1 F 0.9378(8) 0.6026(7) 0.2332(6) 0.076(3) Uani 1 1 d . . .
F2 F 0.7706(9) 0.6560(7) 0.1325(7) 0.077(3) Uani 1 1 d . . .
F3 F 0.9288(10) 0.5662(7) 0.1093(8) 0.100(4) Uani 1 1 d . . .
F4 F 0.7819(8) 0.6913(8) 0.2554(7) 0.082(3) Uani 1 1 d . . .
F5 F 0.7956(10) 0.5393(7) 0.2590(8) 0.094(4) Uani 1 1 d . . .
F6 F 0.9143(8) 0.7154(7) 0.1052(7) 0.074(3) Uani 1 1 d . . .
P2 P 0.6547(3) 0.1435(3) 0.3705(3) 0.0431(10) Uani 1 1 d . . .
F7 F 0.6068(8) 0.1778(6) 0.2881(7) 0.068(3) Uani 1 1 d . . .
F8 F 0.7030(7) 0.1061(8) 0.4549(7) 0.079(3) Uani 1 1 d . . .
F9 F 0.5794(8) 0.2259(7) 0.4164(8) 0.080(3) Uani 1 1 d . . .
F10 F 0.7299(7) 0.0616(6) 0.3227(6) 0.063(3) Uani 1 1 d . . .
F11 F 0.7461(8) 0.2096(7) 0.3017(9) 0.088(3) Uani 1 1 d . . .
F12 F 0.5646(7) 0.0762(7) 0.4379(7) 0.076(3) Uani 1 1 d . . .
O3 O 1.019(2) -0.003(2) 0.013(2) 0.040(6) Uani 0.50 1 d P . .
C71 C 0.914(3) 0.036(2) 0.058(2) 0.052(8) Uiso 0.50 1 d P . .
H71A H 0.8724 -0.0116 0.1151 0.063 Uiso 0.50 1 calc PR . .
H71B H 0.8790 0.0620 0.0107 0.063 Uiso 0.50 1 calc PR . .
C72 C 0.922(3) 0.115(2) 0.095(2) 0.050(8) Uiso 0.50 1 d P . .
H72A H 0.8503 0.1440 0.1271 0.075 Uiso 0.50 1 calc PR . .
H72B H 0.9637 0.1621 0.0382 0.075 Uiso 0.50 1 calc PR . .
H72C H 0.9567 0.0888 0.1423 0.075 Uiso 0.50 1 calc PR . .
C73 C 1.026(3) -0.071(2) -0.029(2) 0.050(8) Uiso 0.50 1 d P . .
H73A H 0.9946 -0.0446 -0.0799 0.060 Uiso 0.50 1 calc PR . .
H73B H 0.9841 -0.1218 0.0229 0.060 Uiso 0.50 1 calc PR . .
C74 C 1.137(3) -0.111(2) -0.075(2) 0.058(9) Uiso 0.50 1 d P . .
H74A H 1.1381 -0.1573 -0.1043 0.086 Uiso 0.50 1 calc PR . .
H74B H 1.1674 -0.1393 -0.0248 0.086 Uiso 0.50 1 calc PR . .
H74C H 1.1786 -0.0610 -0.1271 0.086 Uiso 0.50 1 calc PR . .

loop_
_atom_site_aniso_label
_atom_site_aniso_U_11
_atom_site_aniso_U_22
_atom_site_aniso_U_33
_atom_site_aniso_U_23
_atom_site_aniso_U_13
_atom_site_aniso_U_12
Ru1 0.0405(7) 0.0307(6) 0.0214(5) -0.0218(5) 0.0003(5) -0.0035(5)
S1 0.040(2) 0.042(2) 0.0380(19) -0.0326(17) -0.0062(16) 0.0013(16)
S2 0.057(2) 0.039(2) 0.0282(18) -0.0275(16) -0.0007(16) -0.0088(18)
O1 0.038(5) 0.049(6) 0.047(5) -0.041(5) -0.018(4) 0.014(4)
N1 0.043(7) 0.026(6) 0.026(6) -0.022(5) 0.000(5) -0.004(5)
N2 0.038(6) 0.040(7) 0.026(6) -0.029(5) 0.001(5) 0.002(5)
N3 0.046(7) 0.036(7) 0.023(6) -0.015(5) 0.002(5) -0.016(5)
N4 0.023(6) 0.032(6) 0.029(6) -0.024(5) 0.006(4) -0.004(5)
N5 0.058(8) 0.049(8) 0.046(7) -0.031(6) -0.023(6) -0.002(6)
Ru2 0.0307(6) 0.0360(7) 0.0293(6) -0.0273(5) -0.0023(5) -0.0023(5)
S3 0.050(2) 0.045(2) 0.0325(18) -0.0308(17) -0.0141(17) 0.0099(18)
S4 0.047(2) 0.043(2) 0.044(2) -0.0338(18) -0.0095(17) 0.0048(18)
O2 0.036(5) 0.056(6) 0.054(6) -0.048(5) -0.018(5) 0.016(5)
N6 0.041(7) 0.036(7) 0.045(7) -0.035(6) 0.009(6) 0.000(6)
N7 0.035(7) 0.063(9) 0.046(7) -0.045(7) -0.001(6) 0.001(6)
N8 0.041(7) 0.022(6) 0.042(6) -0.026(5) -0.007(5) -0.003(5)
N9 0.038(6) 0.029(6) 0.024(5) -0.023(5) -0.007(5) -0.004(5)
N10 0.080(10) 0.050(8) 0.045(7) -0.037(6) -0.023(7) 0.008(7)
P1 0.083(3) 0.041(2) 0.040(2) -0.0188(19) -0.027(2) -0.002(2)
F1 0.077(7) 0.096(8) 0.047(5) -0.021(5) -0.025(5) 0.006(6)
F2 0.119(9) 0.069(7) 0.078(7) -0.018(5) -0.066(7) -0.021(6)
F3 0.150(11) 0.067(7) 0.077(7) -0.049(6) -0.023(7) -0.001(7)
F4 0.077(7) 0.111(9) 0.073(7) -0.070(6) -0.019(5) 0.011(6)
F5 0.126(10) 0.056(7) 0.077(7) 0.016(6) -0.033(7) -0.036(7)
F6 0.107(8) 0.068(7) 0.057(6) -0.011(5) -0.034(6) -0.032(6)
P2 0.042(2) 0.053(2) 0.047(2) -0.032(2) -0.0180(19) 0.0007(19)
F7 0.097(7) 0.062(6) 0.074(6) -0.039(5) -0.056(6) 0.015(5)
F8 0.062(6) 0.131(9) 0.078(7) -0.078(7) -0.043(5) 0.034(6)
F9 0.068(6) 0.091(8) 0.111(8) -0.084(7) -0.036(6) 0.026(6)
F10 0.077(6) 0.060(6) 0.055(5) -0.045(5) -0.020(5) 0.020(5)
F11 0.055(6) 0.083(8) 0.123(9) -0.043(7) -0.010(6) -0.029(6)
F12 0.052(6) 0.069(7) 0.087(7) -0.012(6) -0.014(5) -0.012(5)
O3 0.037(18) 0.044(11) 0.056(16) -0.032(11) -0.019(10) -0.004(13)

loop_
_atom_type_symbol
_atom_type_description
_atom_type_scat_dispersion_real
_atom_type_scat_dispersion_imag
_atom_type_scat_source
C C 0.0033 0.0016 'International Tables Vol C Tables 4.2.6.8 and 6.1.1.4'
H H 0.0000 0.0000 'International Tables Vol C Tables 4.2.6.8 and 6.1.1.4'
N N 0.0061 0.0033 'International Tables Vol C Tables 4.2.6.8 and 6.1.1.4'
O O 0.0106 0.0060 'International Tables Vol C Tables 4.2.6.8 and 6.1.1.4'
F F 0.0171 0.0103 'International Tables Vol C Tables 4.2.6.8 and 6.1.1.4'
P P 0.1023 0.0942 'International Tables Vol C Tables 4.2.6.8 and 6.1.1.4'
S S 0.1246 0.1234 'International Tables Vol C Tables 4.2.6.8 and 6.1.1.4'
Ru Ru -1.2594 0.8363 'International Tables Vol C Tables 4.2.6.8 and 6.1.1.4'

loop_
_geom_angle_atom_site_label_1
_geom_angle_atom_site_label_2
_geom_angle_atom_site_label_3
_geom_angle
_geom_angle_site_symmetry_1
_geom_angle_site_symmetry_3
_geom_angle_publ_flag
N4 Ru1 N3 80.3(4) . . ?
N4 Ru1 N1 95.2(4) . . ?
N3 Ru1 N1 92.2(4) . . ?
N4 Ru1 N2 174.5(4) . . ?
N3 Ru1 N2 97.7(4) . . ?
N1 Ru1 N2 79.7(4) . . ?
N4 Ru1 O1 91.9(4) . . ?
N3 Ru1 O1 171.9(4) . . ?
N1 Ru1 O1 90.6(3) . . ?
N2 Ru1 O1 90.3(4) . . ?
N4 Ru1 S1 89.3(3) . . ?
N3 Ru1 S1 90.1(3) . . ?
N1 Ru1 S1 175.3(3) . . ?
N2 Ru1 S1 95.9(3) . . ?
O1 Ru1 S1 87.7(3) . . ?
C21 S1 Ru1 102.3(4) . . ?
O1 S2 C21 108.0(5) . . ?
S2 O1 Ru1 119.6(5) . . ?
C1 N1 C5 118.0(11) . . ?
C1 N1 Ru1 128.5(9) . . ?
C5 N1 Ru1 113.5(8) . . ?
C10 N2 C6 118.2(12) . . ?
C10 N2 Ru1 126.8(9) . . ?
C6 N2 Ru1 115.0(8) . . ?
C11 N3 C15 118.9(11) . . ?
C11 N3 Ru1 125.7(9) . . ?
C15 N3 Ru1 115.1(9) . . ?
C20 N4 C16 116.4(11) . . ?
C20 N4 Ru1 128.6(8) . . ?
C16 N4 Ru1 114.5(8) . . ?
C21 N5 C22 119.5(12) . . ?
C21 N5 C23 121.3(11) . . ?
C22 N5 C23 119.2(12) . . ?
N1 C1 C2 125.1(13) . . ?
C3 C2 C1 117.2(14) . . ?
C2 C3 C4 121.4(15) . . ?
C3 C4 C5 119.9(13) . . ?
N1 C5 C4 118.5(11) . . ?
N1 C5 C6 115.9(11) . . ?
C4 C5 C6 125.6(12) . . ?
N2 C6 C7 121.6(12) . . ?
N2 C6 C5 115.8(11) . . ?
C7 C6 C5 122.6(12) . . ?
C8 C7 C6 117.6(13) . . ?
C9 C8 C7 121.8(14) . . ?
C8 C9 C10 117.6(14) . . ?
N2 C10 C9 123.1(14) . . ?
N3 C11 C12 123.3(13) . . ?
C11 C12 C13 117.3(15) . . ?
C14 C13 C12 121.1(15) . . ?
C13 C14 C15 118.5(14) . . ?
N3 C15 C14 120.9(12) . . ?
N3 C15 C16 115.7(11) . . ?
C14 C15 C16 123.4(12) . . ?
N4 C16 C17 121.0(13) . . ?
N4 C16 C15 114.0(11) . . ?
C17 C16 C15 125.0(13) . . ?
C18 C17 C16 119.2(16) . . ?
C19 C18 C17 119.5(16) . . ?
C20 C19 C18 118.9(15) . . ?
C19 C20 N4 124.9(13) . . ?
N5 C21 S1 120.8(9) . . ?
N5 C21 S2 117.4(9) . . ?
S1 C21 S2 121.7(7) . . ?
N9 Ru2 N8 79.9(4) . . ?
N9 Ru2 N6 94.2(4) . . ?
N8 Ru2 N6 92.8(4) . . ?
N9 Ru2 N7 173.2(5) . . ?
N8 Ru2 N7 97.8(4) . . ?
N6 Ru2 N7 79.4(5) . . ?
N9 Ru2 O2 90.7(4) . . ?
N8 Ru2 O2 170.5(4) . . ?
N6 Ru2 O2 89.9(4) . . ?
N7 Ru2 O2 91.7(4) . . ?
N9 Ru2 S3 90.4(3) . . ?
N8 Ru2 S3 90.5(3) . . ?
N6 Ru2 S3 174.7(3) . . ?
N7 Ru2 S3 96.1(4) . . ?
O2 Ru2 S3 87.5(3) . . ?
C44 S3 Ru2 103.2(5) . . ?
O2 S4 C44 109.1(6) . . ?
S4 O2 Ru2 120.1(5) . . ?
C24 N6 C28 119.2(13) . . ?
C24 N6 Ru2 127.6(10) . . ?
C28 N6 Ru2 113.2(10) . . ?
C33 N7 C29 120.4(13) . . ?
C33 N7 Ru2 125.7(11) . . ?
C29 N7 Ru2 113.8(10) . . ?
C38 N8 C34 118.9(10) . . ?
C38 N8 Ru2 116.0(7) . . ?
C34 N8 Ru2 125.1(9) . . ?
C43 N9 C39 118.9(11) . . ?
C43 N9 Ru2 126.6(9) . . ?
C39 N9 Ru2 114.5(7) . . ?
C44 N10 C46 120.1(13) . . ?
C44 N10 C45 122.6(12) . . ?
C46 N10 C45 117.0(13) . . ?
N6 C24 C25 124.8(16) . . ?
C24 C25 C26 115.4(17) . . ?
C27 C26 C25 125(2) . . ?
C26 C27 C28 118.1(18) . . ?
N6 C28 C29 116.9(14) . . ?
N6 C28 C27 117.8(14) . . ?
C29 C28 C27 125.2(15) . . ?
N7 C29 C28 116.6(14) . . ?
N7 C29 C30 120.3(14) . . ?
C28 C29 C30 123.0(15) . . ?
C31 C30 C29 115.3(18) . . ?
C32 C31 C30 127(2) . . ?
C31 C32 C33 119.0(19) . . ?
N7 C33 C32 117.9(15) . . ?
C35 C34 N8 120.2(13) . . ?
C36 C35 C34 120.1(14) . . ?
C37 C36 C35 121.1(14) . . ?
C36 C37 C38 117.8(13) . . ?
N8 C38 C37 121.9(11) . . ?
N8 C38 C39 114.7(10) . . ?
C37 C38 C39 123.4(11) . . ?
N9 C39 C40 120.9(12) . . ?
N9 C39 C38 114.8(11) . . ?
C40 C39 C38 124.1(12) . . ?
C41 C40 C39 119.1(14) . . ?
C42 C41 C40 118.6(16) . . ?
C41 C42 C43 120.4(14) . . ?
N9 C43 C42 122.0(12) . . ?
N10 C44 S3 122.1(10) . . ?
N10 C44 S4 118.9(10) . . ?
S3 C44 S4 119.0(8) . . ?
F2 P1 F5 90.9(6) . . ?
F2 P1 F1 177.9(6) . . ?
F5 P1 F1 90.8(6) . . ?
F2 P1 F6 89.6(5) . . ?
F5 P1 F6 179.0(7) . . ?
F1 P1 F6 88.7(6) . . ?
F2 P1 F3 90.9(6) . . ?
F5 P1 F3 89.5(6) . . ?
F1 P1 F3 90.4(6) . . ?
F6 P1 F3 89.6(6) . . ?
F2 P1 F4 90.3(6) . . ?
F5 P1 F4 92.3(6) . . ?
F1 P1 F4 88.3(5) . . ?
F6 P1 F4 88.5(6) . . ?
F3 P1 F4 177.8(7) . . ?
F7 P2 F12 89.3(6) . . ?
F7 P2 F11 90.4(6) . . ?
F12 P2 F11 178.9(6) . . ?
F7 P2 F9 89.0(5) . . ?
F12 P2 F9 91.0(6) . . ?
F11 P2 F9 90.1(6) . . ?
F7 P2 F8 178.6(6) . . ?
F12 P2 F8 89.6(6) . . ?
F11 P2 F8 90.7(6) . . ?
F9 P2 F8 91.9(5) . . ?
F7 P2 F10 90.1(5) . . ?
F12 P2 F10 89.2(5) . . ?
F11 P2 F10 89.7(5) . . ?
F9 P2 F10 179.0(6) . . ?
F8 P2 F10 89.1(5) . . ?
C73 O3 C71 114(2) . . ?
O3 C71 C72 107(3) . . ?
O3 C73 C74 112(3) . . ?

loop_
_geom_bond_atom_site_label_1
_geom_bond_atom_site_label_2
_geom_bond_distance
_geom_bond_site_symmetry_2
_geom_bond_publ_flag
Ru1 N4 2.019(10) . ?
Ru1 N3 2.039(10) . ?
Ru1 N1 2.066(11) . ?
Ru1 N2 2.085(11) . ?
Ru1 O1 2.124(8) . ?
Ru1 S1 2.350(4) . ?
S1 C21 1.701(12) . ?
S2 O1 1.588(9) . ?
S2 C21 1.717(12) . ?
N1 C1 1.315(16) . ?
N1 C5 1.409(16) . ?
N2 C10 1.350(17) . ?
N2 C6 1.355(16) . ?
N3 C11 1.342(17) . ?
N3 C15 1.350(16) . ?
N4 C20 1.357(16) . ?
N4 C16 1.401(15) . ?
N5 C21 1.350(16) . ?
N5 C22 1.476(19) . ?
N5 C23 1.496(18) . ?
C1 C2 1.381(19) . ?
C2 C3 1.36(2) . ?
C3 C4 1.361(19) . ?
C4 C5 1.411(18) . ?
C5 C6 1.455(17) . ?
C6 C7 1.413(18) . ?
C7 C8 1.382(19) . ?
C8 C9 1.36(2) . ?
C9 C10 1.40(2) . ?
C11 C12 1.382(19) . ?
C12 C13 1.390(19) . ?
C13 C14 1.36(2) . ?
C14 C15 1.418(19) . ?
C15 C16 1.456(18) . ?
C16 C17 1.40(2) . ?
C17 C18 1.40(2) . ?
C18 C19 1.38(2) . ?
C19 C20 1.355(19) . ?
Ru2 N9 2.032(10) . ?
Ru2 N8 2.038(10) . ?
Ru2 N6 2.080(12) . ?
Ru2 N7 2.088(12) . ?
Ru2 O2 2.104(8) . ?
Ru2 S3 2.359(4) . ?
S3 C44 1.725(14) . ?
S4 O2 1.586(10) . ?
S4 C44 1.738(13) . ?
N6 C24 1.326(18) . ?
N6 C28 1.400(19) . ?
N7 C33 1.341(18) . ?
N7 C29 1.380(19) . ?
N8 C38 1.341(15) . ?
N8 C34 1.390(16) . ?
N9 C43 1.328(15) . ?
N9 C39 1.383(15) . ?
N10 C44 1.304(17) . ?
N10 C46 1.47(2) . ?
N10 C45 1.468(19) . ?
C24 C25 1.36(2) . ?
C25 C26 1.37(2) . ?
C26 C27 1.34(2) . ?
C27 C28 1.42(2) . ?
C28 C29 1.41(2) . ?
C29 C30 1.46(2) . ?
C30 C31 1.32(2) . ?
C31 C32 1.28(2) . ?
C32 C33 1.47(2) . ?
C34 C35 1.386(19) . ?
C35 C36 1.365(18) . ?
C36 C37 1.364(19) . ?
C37 C38 1.424(17) . ?
C38 C39 1.473(17) . ?
C39 C40 1.407(18) . ?
C40 C41 1.39(2) . ?
C41 C42 1.38(2) . ?
C42 C43 1.386(18) . ?
P1 F2 1.578(10) . ?
P1 F5 1.584(10) . ?
P1 F1 1.597(10) . ?
P1 F6 1.600(10) . ?
P1 F3 1.600(10) . ?
P1 F4 1.610(9) . ?
P2 F7 1.582(9) . ?
P2 F12 1.586(10) . ?
P2 F11 1.588(10) . ?
P2 F9 1.608(9) . ?
P2 F8 1.612(9) . ?
P2 F10 1.615(8) . ?
O3 C73 1.41(4) . ?
O3 C71 1.41(4) . ?
C71 C72 1.57(4) . ?
C73 C74 1.47(4) . ?

loop_
_geom_torsion_atom_site_label_1
_geom_torsion_atom_site_label_2
_geom_torsion_atom_site_label_3
_geom_torsion_atom_site_label_4
_geom_torsion
_geom_torsion_site_symmetry_1
_geom_torsion_site_symmetry_2
_geom_torsion_site_symmetry_3
_geom_torsion_site_symmetry_4
_geom_torsion_publ_flag
N4 Ru1 S1 C21 -99.0(5) . . . . ?
N3 Ru1 S1 C21 -179.3(5) . . . . ?
N1 Ru1 S1 C21 62(3) . . . . ?
N2 Ru1 S1 C21 83.0(5) . . . . ?
O1 Ru1 S1 C21 -7.1(5) . . . . ?
C21 S2 O1 Ru1 -5.8(8) . . . . ?
N4 Ru1 O1 S2 97.2(6) . . . . ?
N3 Ru1 O1 S2 82(3) . . . . ?
N1 Ru1 O1 S2 -167.6(6) . . . . ?
N2 Ru1 O1 S2 -87.9(6) . . . . ?
S1 Ru1 O1 S2 8.0(6) . . . . ?
N4 Ru1 N1 C1 0.1(10) . . . . ?
N3 Ru1 N1 C1 80.5(11) . . . . ?
N2 Ru1 N1 C1 177.9(11) . . . . ?
O1 Ru1 N1 C1 -91.9(10) . . . . ?
S1 Ru1 N1 C1 -161(3) . . . . ?
N4 Ru1 N1 C5 -178.0(8) . . . . ?
N3 Ru1 N1 C5 -97.6(8) . . . . ?
N2 Ru1 N1 C5 -0.2(8) . . . . ?
O1 Ru1 N1 C5 90.0(8) . . . . ?
S1 Ru1 N1 C5 21(4) . . . . ?
N4 Ru1 N2 C10 -157(3) . . . . ?
N3 Ru1 N2 C10 -88.7(10) . . . . ?
N1 Ru1 N2 C10 -179.5(11) . . . . ?
O1 Ru1 N2 C10 90.0(10) . . . . ?
S1 Ru1 N2 C10 2.3(10) . . . . ?
N4 Ru1 N2 C6 25(4) . . . . ?
N3 Ru1 N2 C6 92.7(8) . . . . ?
N1 Ru1 N2 C6 1.9(8) . . . . ?
O1 Ru1 N2 C6 -88.7(8) . . . . ?
S1 Ru1 N2 C6 -176.4(8) . . . . ?
N4 Ru1 N3 C11 -172.5(12) . . . . ?
N1 Ru1 N3 C11 92.6(11) . . . . ?
N2 Ru1 N3 C11 12.7(12) . . . . ?
O1 Ru1 N3 C11 -158(2) . . . . ?
S1 Ru1 N3 C11 -83.3(11) . . . . ?
N4 Ru1 N3 C15 0.8(9) . . . . ?
N1 Ru1 N3 C15 -94.0(9) . . . . ?
N2 Ru1 N3 C15 -173.9(9) . . . . ?
O1 Ru1 N3 C15 16(3) . . . . ?
S1 Ru1 N3 C15 90.1(9) . . . . ?
N3 Ru1 N4 C20 -176.6(11) . . . . ?
N1 Ru1 N4 C20 -85.3(11) . . . . ?
N2 Ru1 N4 C20 -108(4) . . . . ?
O1 Ru1 N4 C20 5.5(11) . . . . ?
S1 Ru1 N4 C20 93.1(11) . . . . ?
N3 Ru1 N4 C16 -4.4(8) . . . . ?
N1 Ru1 N4 C16 86.9(8) . . . . ?
N2 Ru1 N4 C16 64(4) . . . . ?
O1 Ru1 N4 C16 177.7(8) . . . . ?
S1 Ru1 N4 C16 -94.7(8) . . . . ?
C5 N1 C1 C2 0.2(19) . . . . ?
Ru1 N1 C1 C2 -177.8(10) . . . . ?
N1 C1 C2 C3 0(2) . . . . ?
C1 C2 C3 C4 0(2) . . . . ?
C2 C3 C4 C5 1(2) . . . . ?
C1 N1 C5 C4 0.1(17) . . . . ?
Ru1 N1 C5 C4 178.4(9) . . . . ?
C1 N1 C5 C6 -179.7(11) . . . . ?
Ru1 N1 C5 C6 -1.4(13) . . . . ?
C3 C4 C5 N1 -0.7(19) . . . . ?
C3 C4 C5 C6 179.1(13) . . . . ?
C10 N2 C6 C7 -0.9(18) . . . . ?
Ru1 N2 C6 C7 177.8(10) . . . . ?
C10 N2 C6 C5 178.1(11) . . . . ?
Ru1 N2 C6 C5 -3.2(13) . . . . ?
N1 C5 C6 N2 3.0(16) . . . . ?
C4 C5 C6 N2 -176.8(12) . . . . ?
N1 C5 C6 C7 -178.0(11) . . . . ?
C4 C5 C6 C7 2(2) . . . . ?
N2 C6 C7 C8 0.2(19) . . . . ?
C5 C6 C7 C8 -178.7(12) . . . . ?
C6 C7 C8 C9 2(2) . . . . ?
C7 C8 C9 C10 -2(2) . . . . ?
C6 N2 C10 C9 0.0(19) . . . . ?
Ru1 N2 C10 C9 -178.6(10) . . . . ?
C8 C9 C10 N2 2(2) . . . . ?
C15 N3 C11 C12 1(2) . . . . ?
Ru1 N3 C11 C12 173.9(11) . . . . ?
N3 C11 C12 C13 0(2) . . . . ?
C11 C12 C13 C14 0(2) . . . . ?
C12 C13 C14 C15 -1(2) . . . . ?
C11 N3 C15 C14 -1.7(19) . . . . ?
Ru1 N3 C15 C14 -175.5(10) . . . . ?
C11 N3 C15 C16 176.6(12) . . . . ?
Ru1 N3 C15 C16 2.8(14) . . . . ?
C13 C14 C15 N3 2(2) . . . . ?
C13 C14 C15 C16 -176.4(13) . . . . ?
C20 N4 C16 C17 -0.7(18) . . . . ?
Ru1 N4 C16 C17 -173.9(11) . . . . ?
C20 N4 C16 C15 -179.7(11) . . . . ?
Ru1 N4 C16 C15 7.1(13) . . . . ?
N3 C15 C16 N4 -6.5(16) . . . . ?
C14 C15 C16 N4 171.8(12) . . . . ?
N3 C15 C16 C17 174.6(13) . . . . ?
C14 C15 C16 C17 -7(2) . . . . ?
N4 C16 C17 C18 -1(2) . . . . ?
C15 C16 C17 C18 178.1(14) . . . . ?
C16 C17 C18 C19 0(2) . . . . ?
C17 C18 C19 C20 3(2) . . . . ?
C18 C19 C20 N4 -5(2) . . . . ?
C16 N4 C20 C19 3.6(19) . . . . ?
Ru1 N4 C20 C19 175.7(11) . . . . ?
C22 N5 C21 S1 -176.4(11) . . . . ?
C23 N5 C21 S1 4.9(18) . . . . ?
C22 N5 C21 S2 4.4(17) . . . . ?
C23 N5 C21 S2 -174.2(10) . . . . ?
Ru1 S1 C21 N5 -172.8(10) . . . . ?
Ru1 S1 C21 S2 6.3(8) . . . . ?
O1 S2 C21 N5 177.9(10) . . . . ?
O1 S2 C21 S1 -1.2(10) . . . . ?
N9 Ru2 S3 C44 99.0(5) . . . . ?
N8 Ru2 S3 C44 178.9(6) . . . . ?
N6 Ru2 S3 C44 -52(3) . . . . ?
N7 Ru2 S3 C44 -83.1(6) . . . . ?
O2 Ru2 S3 C44 8.3(5) . . . . ?
C44 S4 O2 Ru2 9.1(8) . . . . ?
N9 Ru2 O2 S4 -101.0(6) . . . . ?
N8 Ru2 O2 S4 -89(2) . . . . ?
N6 Ru2 O2 S4 164.7(6) . . . . ?
N7 Ru2 O2 S4 85.4(7) . . . . ?
S3 Ru2 O2 S4 -10.7(6) . . . . ?
N9 Ru2 N6 C24 1.1(12) . . . . ?
N8 Ru2 N6 C24 -79.0(11) . . . . ?
N7 Ru2 N6 C24 -176.5(12) . . . . ?
O2 Ru2 N6 C24 91.8(11) . . . . ?
S3 Ru2 N6 C24 152(3) . . . . ?
N9 Ru2 N6 C28 179.4(9) . . . . ?
N8 Ru2 N6 C28 99.3(9) . . . . ?
N7 Ru2 N6 C28 1.8(9) . . . . ?
O2 Ru2 N6 C28 -89.9(9) . . . . ?
S3 Ru2 N6 C28 -29(4) . . . . ?
N9 Ru2 N7 C33 155(3) . . . . ?
N8 Ru2 N7 C33 84.7(12) . . . . ?
N6 Ru2 N7 C33 176.1(12) . . . . ?
O2 Ru2 N7 C33 -94.3(12) . . . . ?
S3 Ru2 N7 C33 -6.6(12) . . . . ?
N9 Ru2 N7 C29 -23(4) . . . . ?
N8 Ru2 N7 C29 -93.1(10) . . . . ?
N6 Ru2 N7 C29 -1.8(9) . . . . ?
O2 Ru2 N7 C29 87.9(10) . . . . ?
S3 Ru2 N7 C29 175.5(9) . . . . ?
N9 Ru2 N8 C38 -0.9(9) . . . . ?
N6 Ru2 N8 C38 92.9(9) . . . . ?
N7 Ru2 N8 C38 172.5(9) . . . . ?
O2 Ru2 N8 C38 -14(3) . . . . ?
S3 Ru2 N8 C38 -91.3(9) . . . . ?
N9 Ru2 N8 C34 179.8(11) . . . . ?
N6 Ru2 N8 C34 -86.4(11) . . . . ?
N7 Ru2 N8 C34 -6.7(11) . . . . ?
O2 Ru2 N8 C34 167(2) . . . . ?
S3 Ru2 N8 C34 89.5(10) . . . . ?
N8 Ru2 N9 C43 179.2(11) . . . . ?
N6 Ru2 N9 C43 87.1(10) . . . . ?
N7 Ru2 N9 C43 108(3) . . . . ?
O2 Ru2 N9 C43 -2.9(10) . . . . ?
S3 Ru2 N9 C43 -90.4(10) . . . . ?
N8 Ru2 N9 C39 0.9(8) . . . . ?
N6 Ru2 N9 C39 -91.2(8) . . . . ?
N7 Ru2 N9 C39 -71(3) . . . . ?
O2 Ru2 N9 C39 178.8(8) . . . . ?
S3 Ru2 N9 C39 91.4(8) . . . . ?
C28 N6 C24 C25 0(2) . . . . ?
Ru2 N6 C24 C25 178.7(12) . . . . ?
N6 C24 C25 C26 0(2) . . . . ?
C24 C25 C26 C27 1(3) . . . . ?
C25 C26 C27 C28 -3(3) . . . . ?
C24 N6 C28 C29 176.8(14) . . . . ?
Ru2 N6 C28 C29 -1.7(16) . . . . ?
C24 N6 C28 C27 -2(2) . . . . ?
Ru2 N6 C28 C27 180.0(11) . . . . ?
C26 C27 C28 N6 3(2) . . . . ?
C26 C27 C28 C29 -175.6(17) . . . . ?
C33 N7 C29 C28 -176.6(14) . . . . ?
Ru2 N7 C29 C28 1.4(17) . . . . ?
C33 N7 C29 C30 1(2) . . . . ?
Ru2 N7 C29 C30 179.4(12) . . . . ?
N6 C28 C29 N7 0(2) . . . . ?
C27 C28 C29 N7 178.4(15) . . . . ?
N6 C28 C29 C30 -177.7(14) . . . . ?
C27 C28 C29 C30 0(3) . . . . ?
N7 C29 C30 C31 -2(2) . . . . ?
C28 C29 C30 C31 175.8(17) . . . . ?
C29 C30 C31 C32 3(3) . . . . ?
C30 C31 C32 C33 -2(3) . . . . ?
C29 N7 C33 C32 -1(2) . . . . ?
Ru2 N7 C33 C32 -178.8(11) . . . . ?
C31 C32 C33 N7 1(3) . . . . ?
C38 N8 C34 C35 1.0(18) . . . . ?
Ru2 N8 C34 C35 -179.8(9) . . . . ?
N8 C34 C35 C36 1(2) . . . . ?
C34 C35 C36 C37 -2(2) . . . . ?
C35 C36 C37 C38 1(2) . . . . ?
C34 N8 C38 C37 -1.9(18) . . . . ?
Ru2 N8 C38 C37 178.8(9) . . . . ?
C34 N8 C38 C39 -179.9(11) . . . . ?
Ru2 N8 C38 C39 0.8(13) . . . . ?
C36 C37 C38 N8 1.1(18) . . . . ?
C36 C37 C38 C39 178.9(12) . . . . ?
C43 N9 C39 C40 -4.5(18) . . . . ?
Ru2 N9 C39 C40 173.9(10) . . . . ?
C43 N9 C39 C38 -179.2(10) . . . . ?
Ru2 N9 C39 C38 -0.8(13) . . . . ?
N8 C38 C39 N9 0.0(16) . . . . ?
C37 C38 C39 N9 -178.0(11) . . . . ?
N8 C38 C39 C40 -174.5(12) . . . . ?
C37 C38 C39 C40 8(2) . . . . ?
N9 C39 C40 C41 4(2) . . . . ?
C38 C39 C40 C41 178.2(13) . . . . ?
C39 C40 C41 C42 -2(2) . . . . ?
C40 C41 C42 C43 1(2) . . . . ?
C39 N9 C43 C42 3.1(18) . . . . ?
Ru2 N9 C43 C42 -175.1(9) . . . . ?
C41 C42 C43 N9 -1(2) . . . . ?
C46 N10 C44 S3 177.0(12) . . . . ?
C45 N10 C44 S3 -10(2) . . . . ?
C46 N10 C44 S4 -1(2) . . . . ?
C45 N10 C44 S4 171.9(12) . . . . ?
Ru2 S3 C44 N10 176.5(11) . . . . ?
Ru2 S3 C44 S4 -5.9(9) . . . . ?
O2 S4 C44 N10 176.8(11) . . . . ?
O2 S4 C44 S3 -0.9(10) . . . . ?
C73 O3 C71 C72 -177(3) . . . . ?
C71 O3 C73 C74 -179(3) . . . . ?
